data_4509621
loop_
_publ_author_name
'Li, Jinpeng'
'Li, Linke'
'Hou, Hongwei'
'Fan, Yaoting'

_publ_section_title
;
 Study on the Reaction of Polymeric Zinc Ferrocenyl Carboxylate with
 Pb(II) or Cd(II)
;
_journal_issue 10
_journal_name_full 'Crystal Growth &amp; Design'
_journal_page_first 4504
_journal_paper_doi 10.1021/cg9005218
_journal_volume 9
_journal_year 2009
_chemical_formula_sum 'C35 H34 Cl2 Fe2 O8 Zn'
_chemical_formula_weight 830.59
_chemical_name_systematic
; 
 ? 
;
_space_group_IT_number 15
_symmetry_cell_setting monoclinic
_symmetry_space_group_name_Hall '-C 2yc'
_symmetry_space_group_name_H-M 'C 1 2/c 1'
_atom_sites_solution_hydrogens geom
_atom_sites_solution_primary direct
_atom_sites_solution_secondary difmap
_audit_creation_method SHELXL-97
_cell_angle_alpha 90.00
_cell_angle_beta 94.78(3)
_cell_angle_gamma 90.00
_cell_formula_units_Z 4
_cell_length_a 45.375(9)
_cell_length_b 9.981(2)
_cell_length_c 8.0212(16)
_cell_measurement_reflns_used 298
_cell_measurement_temperature 291(2)
_cell_measurement_theta_max 25.1
_cell_measurement_theta_min 2
_cell_volume 3620.1(13)
_computing_cell_refinement raxis
_computing_data_collection raxis
_computing_data_reduction raxis
_computing_molecular_graphics texsan
_computing_publication_material texsan
_computing_structure_refinement 'SHELXL-97 (Sheldrick, 1997)'
_computing_structure_solution 'SHELXS-97 (Sheldrick, 1990)'
_diffrn_ambient_temperature 291(2)
_diffrn_detector_area_resol_mean 0
_diffrn_measured_fraction_theta_full 0.968
_diffrn_measured_fraction_theta_max 0.968
_diffrn_measurement_device_type R-AXIS-IV
_diffrn_measurement_method 'Oscillation  frames'
_diffrn_radiation_monochromator graphite
_diffrn_radiation_source 'fine-focus sealed tube'
_diffrn_radiation_type MoK\a
_diffrn_radiation_wavelength 0.71073
_diffrn_reflns_av_R_equivalents 0.0591
_diffrn_reflns_av_sigmaI/netI 0.0542
_diffrn_reflns_limit_h_max 54
_diffrn_reflns_limit_h_min -54
_diffrn_reflns_limit_k_max 0
_diffrn_reflns_limit_k_min -12
_diffrn_reflns_limit_l_max 9
_diffrn_reflns_limit_l_min -9
_diffrn_reflns_number 5704
_diffrn_reflns_theta_full 25.50
_diffrn_reflns_theta_max 25.50
_diffrn_reflns_theta_min 0.90
_diffrn_standards_decay_% 0
_diffrn_standards_interval_count 0
_diffrn_standards_interval_time 0
_diffrn_standards_number 0
_exptl_absorpt_coefficient_mu 1.644
_exptl_absorpt_correction_T_max 0.7789
_exptl_absorpt_correction_T_min 0.7345
_exptl_absorpt_correction_type multi-scan
_exptl_crystal_colour red
_exptl_crystal_density_diffrn 1.524
_exptl_crystal_density_method 'not measured'
_exptl_crystal_description prismatic
_exptl_crystal_F_000 1696
_exptl_crystal_size_max 0.20
_exptl_crystal_size_mid 0.17
_exptl_crystal_size_min 0.16
_refine_diff_density_max 0.807
_refine_diff_density_min -0.743
_refine_diff_density_rms 0.134
_refine_ls_extinction_coef 0.0050(6)
_refine_ls_extinction_expression Fc^*^=kFc[1+0.001xFc^2^\l^3^/sin(2\q)]^-1/4^
_refine_ls_extinction_method SHELXL
_refine_ls_goodness_of_fit_ref 1.107
_refine_ls_hydrogen_treatment mixed
_refine_ls_matrix_type full
_refine_ls_number_parameters 232
_refine_ls_number_reflns 3261
_refine_ls_number_restraints 6
_refine_ls_restrained_S_all 1.114
_refine_ls_R_factor_all 0.0655
_refine_ls_R_factor_gt 0.0563
_refine_ls_shift/su_max 0.000
_refine_ls_shift/su_mean 0.000
_refine_ls_structure_factor_coef Fsqd
_refine_ls_weighting_details 'calc w=1/[\s^2^(Fo^2^)+(0.0956P)^2^+8.8556P] where P=(Fo^2^+2Fc^2^)/3'
_refine_ls_weighting_scheme calc
_refine_ls_wR_factor_gt 0.1601
_refine_ls_wR_factor_ref 0.1666
_reflns_number_gt 2857
_reflns_number_total 3261
_reflns_threshold_expression >2sigma(I)
_cod_data_source_file cg9005218sup1.cif
_cod_data_source_block 1
_cod_depositor_comments
;
The following automatic conversions were performed:

'_symmetry_cell_setting' value 'Monoclinic' changed to 'monoclinic'
according to /home/saulius/struct/CIF-dictionaries/cif_core.dic
dictionary named 'cif_core.dic' version 2.4.2 from 2011-04-26.

Automatic conversion script
Id: cif_fix_values 1891 2012-01-12 08:04:46Z andrius 
;
_cod_original_cell_volume 3620.0(13)
_cod_original_sg_symbol_H-M C2/c
_cod_database_code 4509621

loop_
_symmetry_equiv_pos_as_xyz
'x, y, z'
'-x, y, -z+1/2'
'x+1/2, y+1/2, z'
'-x+1/2, y+1/2, -z+1/2'
'-x, -y, -z'
'x, -y, z-1/2'
'-x+1/2, -y+1/2, -z'
'x+1/2, -y+1/2, z-1/2'

loop_
_atom_site_label
_atom_site_type_symbol
_atom_site_fract_x
_atom_site_fract_y
_atom_site_fract_z
_atom_site_U_iso_or_equiv
_atom_site_adp_type
_atom_site_occupancy
_atom_site_symmetry_multiplicity
_atom_site_calc_flag
_atom_site_refinement_flags
Zn1 Zn 0.0000 1.0000 1.0000 0.0441(3) Uani 1 2 d S
Fe1 Fe 0.195131(13) 0.75972(6) 0.65776(7) 0.0315(3) Uani 1 1 d .
Cl1 Cl 0.09961(4) 0.5974(2) 1.1590(3) 0.0957(8) Uani 1 1 d .
O1 O 0.05098(7) 0.8010(5) 1.1903(4) 0.0567(10) Uani 1 1 d .
O2 O 0.03567(7) 0.8866(5) 0.9431(4) 0.0586(11) Uani 1 1 d .
O3 O -0.02880(9) 0.8585(5) 0.8918(5) 0.0672(12) Uani 1 1 d D
H3F H -0.0337(17) 0.844(6) 0.782(3) 0.101 Uiso 1 1 d D
O4 O 0.0000 0.9073(6) 1.2500 0.0416(11) Uani 1 2 d S
C1 C 0.17517(16) 0.7232(6) 0.4252(7) 0.0651(17) Uani 1 1 d .
H1A H 0.1630 0.7873 0.3572 0.078 Uiso 1 1 calc R
C2 C 0.20494(16) 0.7076(7) 0.4228(8) 0.0688(18) Uani 1 1 d .
H2A H 0.2177 0.7579 0.3526 0.083 Uiso 1 1 calc R
C3 C 0.21408(16) 0.6086(7) 0.5361(10) 0.078(2) Uani 1 1 d .
H3A H 0.2344 0.5765 0.5590 0.094 Uiso 1 1 calc R
C4 C 0.1895(2) 0.5618(6) 0.6119(8) 0.080(2) Uani 1 1 d .
H4A H 0.1892 0.4901 0.6953 0.096 Uiso 1 1 calc R
C5 C 0.16478(14) 0.6346(7) 0.5403(8) 0.0683(18) Uani 1 1 d .
H5A H 0.1442 0.6236 0.5659 0.082 Uiso 1 1 calc R
C6 C 0.18535(10) 0.9526(5) 0.7199(6) 0.0389(10) Uani 1 1 d .
H6A H 0.1731 1.0154 0.6507 0.047 Uiso 1 1 calc R
C7 C 0.21640(10) 0.9361(5) 0.7183(6) 0.0423(11) Uani 1 1 d .
H7A H 0.2292 0.9853 0.6474 0.051 Uiso 1 1 calc R
C8 C 0.22556(10) 0.8350(5) 0.8349(6) 0.0418(11) Uani 1 1 d .
H8A H 0.2459 0.8025 0.8586 0.050 Uiso 1 1 calc R
C9 C 0.20037(9) 0.7872(5) 0.9103(6) 0.0375(10) Uani 1 1 d .
H9A H 0.2003 0.7167 0.9952 0.045 Uiso 1 1 calc R
C10 C 0.17505(9) 0.8601(4) 0.8400(5) 0.0333(9) Uani 1 1 d .
C11 C 0.10740(11) 0.7351(5) 1.0360(6) 0.0457(12) Uani 1 1 d .
C12 C 0.13577(11) 0.7418(5) 0.9855(7) 0.0437(11) Uani 1 1 d .
H12A H 0.1494 0.6759 1.0198 0.052 Uiso 1 1 calc R
C13 C 0.14415(9) 0.8456(4) 0.8843(5) 0.0348(9) Uani 1 1 d .
C14 C 0.12280(10) 0.9414(5) 0.8335(6) 0.0458(11) Uani 1 1 d .
H14A H 0.1277 1.0123 0.7660 0.055 Uiso 1 1 calc R
C15 C 0.09447(10) 0.9315(6) 0.8826(6) 0.0492(12) Uani 1 1 d .
H15A H 0.0805 0.9949 0.8440 0.059 Uiso 1 1 calc R
C16 C 0.08606(9) 0.8303(5) 0.9877(5) 0.0398(10) Uani 1 1 d .
C17 C 0.05540(10) 0.8373(5) 1.0466(6) 0.0436(11) Uani 1 1 d .
O5 O -0.0740(5) 0.717(2) 0.993(3) 0.167(7) Uiso 0.50 1 d PD
H5 H -0.0710 0.7885 1.0433 0.251 Uiso 0.50 1 calc PR
H4E H -0.0148(12) 0.857(6) 1.248(7) 0.052(16) Uiso 1 1 d .
H3E H -0.0326(14) 0.772(2) 0.904(7) 0.052(18) Uiso 1 1 d D
C18 C -0.0490(6) 0.619(2) 1.045(4) 0.231(17) Uiso 0.50 1 d PD
H18A H -0.0333 0.6654 1.1094 0.346 Uiso 0.50 1 calc PR
H18B H -0.0415 0.5810 0.9473 0.346 Uiso 0.50 1 calc PRD
H18C H -0.0564 0.5488 1.1121 0.346 Uiso 0.50 1 calc PR

loop_
_atom_site_aniso_label
_atom_site_aniso_U_11
_atom_site_aniso_U_22
_atom_site_aniso_U_33
_atom_site_aniso_U_23
_atom_site_aniso_U_13
_atom_site_aniso_U_12
Zn1 0.0233(4) 0.0798(7) 0.0295(4) 0.0013(4) 0.0042(3) 0.0048(3)
Fe1 0.0313(4) 0.0321(4) 0.0319(4) -0.0016(2) 0.0073(3) 0.0016(2)
Cl1 0.0627(10) 0.0863(12) 0.1459(18) 0.0625(12) 0.0557(11) 0.0235(9)
O1 0.0381(19) 0.090(3) 0.044(2) 0.0106(19) 0.0127(15) 0.0128(18)
O2 0.0318(17) 0.109(3) 0.0348(17) 0.0025(19) 0.0028(13) 0.0227(19)
O3 0.056(2) 0.102(4) 0.043(2) 0.002(2) 0.0017(18) -0.023(2)
O4 0.026(2) 0.069(3) 0.031(2) 0.000 0.0098(18) 0.000
C1 0.093(5) 0.051(3) 0.048(3) -0.009(3) -0.014(3) 0.002(3)
C2 0.087(5) 0.072(4) 0.052(3) -0.029(3) 0.030(3) -0.021(4)
C3 0.069(4) 0.075(4) 0.089(5) -0.047(4) -0.002(4) 0.027(3)
C4 0.160(8) 0.029(3) 0.050(3) -0.002(2) -0.003(4) -0.005(4)
C5 0.059(3) 0.074(4) 0.074(4) -0.034(3) 0.015(3) -0.024(3)
C6 0.045(3) 0.034(2) 0.039(2) -0.0021(19) 0.0105(19) 0.0021(19)
C7 0.041(2) 0.045(3) 0.043(3) -0.006(2) 0.015(2) -0.008(2)
C8 0.030(2) 0.055(3) 0.041(2) -0.007(2) 0.0053(18) 0.001(2)
C9 0.032(2) 0.048(2) 0.032(2) 0.0021(19) 0.0026(17) 0.0042(19)
C10 0.032(2) 0.038(2) 0.031(2) -0.0052(17) 0.0060(17) 0.0019(17)
C11 0.037(3) 0.056(3) 0.045(3) 0.010(2) 0.013(2) 0.005(2)
C12 0.034(2) 0.046(3) 0.053(3) 0.010(2) 0.015(2) 0.0139(19)
C13 0.031(2) 0.041(2) 0.032(2) -0.0043(18) 0.0064(17) 0.0063(18)
C14 0.038(2) 0.053(3) 0.047(3) 0.012(2) 0.006(2) 0.006(2)
C15 0.034(2) 0.064(3) 0.050(3) 0.011(2) 0.002(2) 0.016(2)
C16 0.030(2) 0.055(3) 0.034(2) -0.001(2) 0.0052(17) 0.005(2)
C17 0.032(2) 0.063(3) 0.036(2) -0.005(2) 0.0051(18) 0.008(2)

loop_
_atom_type_symbol
_atom_type_description
_atom_type_scat_dispersion_real
_atom_type_scat_dispersion_imag
_atom_type_scat_source
C C 0.0033 0.0016 'International Tables Vol C Tables 4.2.6.8 and 6.1.1.4'
H H 0.0000 0.0000 'International Tables Vol C Tables 4.2.6.8 and 6.1.1.4'
O O 0.0106 0.0060 'International Tables Vol C Tables 4.2.6.8 and 6.1.1.4'
Cl Cl 0.1484 0.1585 'International Tables Vol C Tables 4.2.6.8 and 6.1.1.4'
Fe Fe 0.3463 0.8444 'International Tables Vol C Tables 4.2.6.8 and 6.1.1.4'
Zn Zn 0.2839 1.4301 'International Tables Vol C Tables 4.2.6.8 and 6.1.1.4'

loop_
_geom_angle_atom_site_label_1
_geom_angle_atom_site_label_2
_geom_angle_atom_site_label_3
_geom_angle
_geom_angle_site_symmetry_1
_geom_angle_site_symmetry_3
O2 Zn1 O2 180.000(1) 5_577 .
O2 Zn1 O3 90.72(19) 5_577 5_577
O2 Zn1 O3 89.28(19) . 5_577
O2 Zn1 O3 89.28(19) 5_577 .
O2 Zn1 O3 90.72(19) . .
O3 Zn1 O3 180.00(19) 5_577 .
O2 Zn1 O4 88.26(13) 5_577 .
O2 Zn1 O4 91.74(13) . .
O3 Zn1 O4 87.28(16) 5_577 .
O3 Zn1 O4 92.72(16) . .
O2 Zn1 O4 91.74(13) 5_577 5_577
O2 Zn1 O4 88.26(13) . 5_577
O3 Zn1 O4 92.72(16) 5_577 5_577
O3 Zn1 O4 87.28(16) . 5_577
O4 Zn1 O4 180.0 . 5_577
C4 Fe1 C3 40.3(3) . .
C4 Fe1 C5 40.9(3) . .
C3 Fe1 C5 67.5(3) . .
C4 Fe1 C1 67.6(3) . .
C3 Fe1 C1 66.4(3) . .
C5 Fe1 C1 39.9(3) . .
C4 Fe1 C9 108.4(2) . .
C3 Fe1 C9 124.1(3) . .
C5 Fe1 C9 124.2(2) . .
C1 Fe1 C9 160.1(3) . .
C4 Fe1 C2 67.5(3) . .
C3 Fe1 C2 39.7(3) . .
C5 Fe1 C2 66.8(3) . .
C1 Fe1 C2 39.0(3) . .
C9 Fe1 C2 159.4(3) . .
C4 Fe1 C8 123.7(3) . .
C3 Fe1 C8 108.7(2) . .
C5 Fe1 C8 160.5(3) . .
C1 Fe1 C8 158.0(3) . .
C9 Fe1 C8 40.73(18) . .
C2 Fe1 C8 123.4(2) . .
C4 Fe1 C7 159.1(3) . .
C3 Fe1 C7 123.0(3) . .
C5 Fe1 C7 157.9(3) . .
C1 Fe1 C7 122.4(2) . .
C9 Fe1 C7 68.56(19) . .
C2 Fe1 C7 107.7(2) . .
C8 Fe1 C7 40.5(2) . .
C4 Fe1 C6 159.5(3) . .
C3 Fe1 C6 157.9(3) . .
C5 Fe1 C6 122.6(2) . .
C1 Fe1 C6 107.6(2) . .
C9 Fe1 C6 68.96(19) . .
C2 Fe1 C6 122.2(3) . .
C8 Fe1 C6 68.4(2) . .
C7 Fe1 C6 40.58(18) . .
C4 Fe1 C10 123.4(3) . .
C3 Fe1 C10 160.0(3) . .
C5 Fe1 C10 107.9(2) . .
C1 Fe1 C10 123.4(2) . .
C9 Fe1 C10 41.12(17) . .
C2 Fe1 C10 158.2(3) . .
C8 Fe1 C10 68.80(17) . .
C7 Fe1 C10 68.83(18) . .
C6 Fe1 C10 41.20(18) . .
C17 O2 Zn1 126.4(3) . .
Zn1 O3 H3F 128(4) . .
Zn1 O3 H3E 138(4) . .
H3F O3 H3E 85(2) . .
Zn1 O4 Zn1 130.5(3) 2_557 .
Zn1 O4 H4E 102(4) 2_557 .
Zn1 O4 H4E 107(4) . .
C2 C1 C5 109.2(6) . .
C2 C1 Fe1 70.6(4) . .
C5 C1 Fe1 69.8(3) . .
C2 C1 H1A 125.4 . .
C5 C1 H1A 125.4 . .
Fe1 C1 H1A 125.4 . .
C1 C2 C3 108.5(6) . .
C1 C2 Fe1 70.4(3) . .
C3 C2 Fe1 69.6(3) . .
C1 C2 H2A 125.8 . .
C3 C2 H2A 125.8 . .
Fe1 C2 H2A 125.8 . .
C2 C3 C4 108.6(6) . .
C2 C3 Fe1 70.7(3) . .
C4 C3 Fe1 69.7(3) . .
C2 C3 H3A 125.7 . .
C4 C3 H3A 125.7 . .
Fe1 C3 H3A 125.7 . .
C3 C4 C5 106.6(6) . .
C3 C4 Fe1 70.0(4) . .
C5 C4 Fe1 69.9(3) . .
C3 C4 H4A 126.7 . .
C5 C4 H4A 126.7 . .
Fe1 C4 H4A 126.7 . .
C1 C5 C4 107.2(6) . .
C1 C5 Fe1 70.3(3) . .
C4 C5 Fe1 69.2(3) . .
C1 C5 H5A 126.4 . .
C4 C5 H5A 126.4 . .
Fe1 C5 H5A 126.4 . .
C7 C6 C10 108.0(4) . .
C7 C6 Fe1 69.7(3) . .
C10 C6 Fe1 69.4(2) . .
C7 C6 H6A 126.0 . .
C10 C6 H6A 126.0 . .
Fe1 C6 H6A 126.0 . .
C8 C7 C6 108.3(4) . .
C8 C7 Fe1 69.5(3) . .
C6 C7 Fe1 69.7(3) . .
C8 C7 H7A 125.8 . .
C6 C7 H7A 125.8 . .
Fe1 C7 H7A 125.8 . .
C7 C8 C9 108.6(4) . .
C7 C8 Fe1 70.0(3) . .
C9 C8 Fe1 69.5(3) . .
C7 C8 H8A 125.7 . .
C9 C8 H8A 125.7 . .
Fe1 C8 H8A 125.7 . .
C8 C9 C10 108.0(4) . .
C8 C9 Fe1 69.7(3) . .
C10 C9 Fe1 69.8(2) . .
C8 C9 H9A 126.0 . .
C10 C9 H9A 126.0 . .
Fe1 C9 H9A 126.0 . .
C9 C10 C6 107.1(4) . .
C9 C10 C13 126.8(4) . .
C6 C10 C13 126.1(4) . .
C9 C10 Fe1 69.1(2) . .
C6 C10 Fe1 69.4(2) . .
C13 C10 Fe1 127.6(3) . .
C12 C11 C16 122.0(4) . .
C12 C11 Cl1 116.2(4) . .
C16 C11 Cl1 121.8(4) . .
C11 C12 C13 120.9(4) . .
C11 C12 H12A 119.5 . .
C13 C12 H12A 119.5 . .
C12 C13 C14 117.6(4) . .
C12 C13 C10 121.6(4) . .
C14 C13 C10 120.7(4) . .
C15 C14 C13 120.5(5) . .
C15 C14 H14A 119.7 . .
C13 C14 H14A 119.7 . .
C14 C15 C16 122.3(4) . .
C14 C15 H15A 118.8 . .
C16 C15 H15A 118.8 . .
C15 C16 C11 116.5(4) . .
C15 C16 C17 117.6(4) . .
C11 C16 C17 125.8(4) . .
O1 C17 O2 124.2(4) . .
O1 C17 C16 120.2(4) . .
O2 C17 C16 115.6(4) . .
C18 O5 H5 109.5 . .
O5 C18 H18A 109.5 . .
O5 C18 H18B 109.5 . .
H18A C18 H18B 109.5 . .
O5 C18 H18C 109.5 . .
H18A C18 H18C 109.5 . .
H18B C18 H18C 109.5 . .

loop_
_geom_bond_atom_site_label_1
_geom_bond_atom_site_label_2
_geom_bond_distance
_geom_bond_site_symmetry_2
Zn1 O2 2.057(3) 5_577
Zn1 O2 2.057(3) .
Zn1 O3 2.066(4) 5_577
Zn1 O3 2.066(4) .
Zn1 O4 2.208(2) .
Zn1 O4 2.208(2) 5_577
Fe1 C4 2.022(6) .
Fe1 C3 2.026(6) .
Fe1 C5 2.032(6) .
Fe1 C1 2.037(6) .
Fe1 C9 2.038(4) .
Fe1 C2 2.040(6) .
Fe1 C8 2.041(5) .
Fe1 C7 2.046(5) .
Fe1 C6 2.047(5) .
Fe1 C10 2.047(4) .
Cl1 C11 1.745(5) .
O1 C17 1.240(6) .
O2 C17 1.268(6) .
O3 H3F 0.90(2) .
O3 H3E 0.88(2) .
O4 Zn1 2.208(2) 2_557
O4 H4E 0.84(5) .
C1 C2 1.361(9) .
C1 C5 1.389(9) .
C1 H1A 0.9800 .
C2 C3 1.382(11) .
C2 H2A 0.9800 .
C3 C4 1.396(11) .
C3 H3A 0.9800 .
C4 C5 1.416(10) .
C4 H4A 0.9800 .
C5 H5A 0.9800 .
C6 C7 1.419(6) .
C6 C10 1.440(6) .
C6 H6A 0.9800 .
C7 C8 1.414(7) .
C7 H7A 0.9800 .
C8 C9 1.419(6) .
C8 H8A 0.9800 .
C9 C10 1.435(6) .
C9 H9A 0.9800 .
C10 C13 1.482(6) .
C11 C12 1.383(6) .
C11 C16 1.389(7) .
C12 C13 1.388(7) .
C12 H12A 0.9300 .
C13 C14 1.397(6) .
C14 C15 1.379(7) .
C14 H14A 0.9300 .
C15 C16 1.389(7) .
C15 H15A 0.9300 .
C16 C17 1.508(6) .
O5 C18 1.532(18) .
O5 H5 0.8200 .
C18 H18A 0.9600 .
C18 H18B 0.9600 .
C18 H18C 0.9600 .

loop_
_geom_hbond_atom_site_label_D
_geom_hbond_atom_site_label_H
_geom_hbond_atom_site_label_A
_geom_hbond_distance_DH
_geom_hbond_distance_HA
_geom_hbond_distance_DA
_geom_hbond_angle_DHA
_geom_hbond_site_symmetry_A
O3 H3F O2 0.90(2) 1.85(3) 2.693(5) 155(6) 2_556
O5 H5 O1 0.82 2.25 2.79(2) 123.2 2_557
O4 H4E O1 0.84(5) 1.84(5) 2.625(4) 156(5) 2_557
O3 H3E O5 0.88(2) 2.14(6) 2.67(2) 118(5) .

loop_
_geom_torsion_atom_site_label_1
_geom_torsion_atom_site_label_2
_geom_torsion_atom_site_label_3
_geom_torsion_atom_site_label_4
_geom_torsion
_geom_torsion_site_symmetry_1
_geom_torsion_site_symmetry_4
O2 Zn1 O2 C17 71(100) 5_577 .
O3 Zn1 O2 C17 61.0(5) 5_577 .
O3 Zn1 O2 C17 -119.0(5) . .
O4 Zn1 O2 C17 -26.3(5) . .
O4 Zn1 O2 C17 153.7(5) 5_577 .
O2 Zn1 O4 Zn1 -51.66(12) 5_577 2_557
O2 Zn1 O4 Zn1 128.34(12) . 2_557
O3 Zn1 O4 Zn1 39.14(14) 5_577 2_557
O3 Zn1 O4 Zn1 -140.86(14) . 2_557
O4 Zn1 O4 Zn1 -177(100) 5_577 2_557
C4 Fe1 C1 C2 -81.4(5) . .
C3 Fe1 C1 C2 -37.4(4) . .
C5 Fe1 C1 C2 -120.0(6) . .
C9 Fe1 C1 C2 -163.5(6) . .
C8 Fe1 C1 C2 44.1(8) . .
C7 Fe1 C1 C2 77.8(4) . .
C6 Fe1 C1 C2 119.8(4) . .
C10 Fe1 C1 C2 162.4(4) . .
C4 Fe1 C1 C5 38.6(4) . .
C3 Fe1 C1 C5 82.6(5) . .
C9 Fe1 C1 C5 -43.4(8) . .
C2 Fe1 C1 C5 120.0(6) . .
C8 Fe1 C1 C5 164.1(5) . .
C7 Fe1 C1 C5 -162.2(4) . .
C6 Fe1 C1 C5 -120.1(4) . .
C10 Fe1 C1 C5 -77.5(4) . .
C5 C1 C2 C3 0.1(7) . .
Fe1 C1 C2 C3 59.4(4) . .
C5 C1 C2 Fe1 -59.4(4) . .
C4 Fe1 C2 C1 81.7(5) . .
C3 Fe1 C2 C1 119.4(6) . .
C5 Fe1 C2 C1 37.2(4) . .
C9 Fe1 C2 C1 164.0(6) . .
C8 Fe1 C2 C1 -161.8(4) . .
C7 Fe1 C2 C1 -120.0(4) . .
C6 Fe1 C2 C1 -77.8(4) . .
C10 Fe1 C2 C1 -42.9(8) . .
C4 Fe1 C2 C3 -37.7(4) . .
C5 Fe1 C2 C3 -82.2(5) . .
C1 Fe1 C2 C3 -119.4(6) . .
C9 Fe1 C2 C3 44.6(9) . .
C8 Fe1 C2 C3 78.8(5) . .
C7 Fe1 C2 C3 120.6(4) . .
C6 Fe1 C2 C3 162.8(4) . .
C10 Fe1 C2 C3 -162.3(5) . .
C1 C2 C3 C4 -0.3(7) . .
Fe1 C2 C3 C4 59.6(4) . .
C1 C2 C3 Fe1 -59.9(4) . .
C4 Fe1 C3 C2 119.3(6) . .
C5 Fe1 C3 C2 80.3(4) . .
C1 Fe1 C3 C2 36.8(4) . .
C9 Fe1 C3 C2 -162.7(4) . .
C8 Fe1 C3 C2 -120.2(4) . .
C7 Fe1 C3 C2 -77.7(5) . .
C6 Fe1 C3 C2 -41.8(8) . .
C10 Fe1 C3 C2 160.7(6) . .
C5 Fe1 C3 C4 -39.1(4) . .
C1 Fe1 C3 C4 -82.6(5) . .
C9 Fe1 C3 C4 78.0(5) . .
C2 Fe1 C3 C4 -119.3(6) . .
C8 Fe1 C3 C4 120.5(4) . .
C7 Fe1 C3 C4 162.9(4) . .
C6 Fe1 C3 C4 -161.1(6) . .
C10 Fe1 C3 C4 41.4(9) . .
C2 C3 C4 C5 0.5(7) . .
Fe1 C3 C4 C5 60.7(4) . .
C2 C3 C4 Fe1 -60.2(4) . .
C5 Fe1 C4 C3 117.2(6) . .
C1 Fe1 C4 C3 79.5(5) . .
C9 Fe1 C4 C3 -121.4(4) . .
C2 Fe1 C4 C3 37.1(4) . .
C8 Fe1 C4 C3 -79.0(5) . .
C7 Fe1 C4 C3 -43.5(8) . .
C6 Fe1 C4 C3 159.7(6) . .
C10 Fe1 C4 C3 -164.3(4) . .
C3 Fe1 C4 C5 -117.2(6) . .
C1 Fe1 C4 C5 -37.7(4) . .
C9 Fe1 C4 C5 121.4(4) . .
C2 Fe1 C4 C5 -80.1(4) . .
C8 Fe1 C4 C5 163.8(3) . .
C7 Fe1 C4 C5 -160.7(5) . .
C6 Fe1 C4 C5 42.5(8) . .
C10 Fe1 C4 C5 78.5(4) . .
C2 C1 C5 C4 0.2(7) . .
Fe1 C1 C5 C4 -59.6(4) . .
C2 C1 C5 Fe1 59.8(4) . .
C3 C4 C5 C1 -0.4(7) . .
Fe1 C4 C5 C1 60.3(4) . .
C3 C4 C5 Fe1 -60.7(4) . .
C4 Fe1 C5 C1 -118.2(6) . .
C3 Fe1 C5 C1 -79.6(5) . .
C9 Fe1 C5 C1 163.5(4) . .
C2 Fe1 C5 C1 -36.4(4) . .
C8 Fe1 C5 C1 -162.1(6) . .
C7 Fe1 C5 C1 43.5(8) . .
C6 Fe1 C5 C1 78.2(4) . .
C10 Fe1 C5 C1 121.1(4) . .
C3 Fe1 C5 C4 38.5(4) . .
C1 Fe1 C5 C4 118.2(6) . .
C9 Fe1 C5 C4 -78.3(5) . .
C2 Fe1 C5 C4 81.8(5) . .
C8 Fe1 C5 C4 -43.9(8) . .
C7 Fe1 C5 C4 161.7(5) . .
C6 Fe1 C5 C4 -163.7(4) . .
C10 Fe1 C5 C4 -120.7(4) . .
C4 Fe1 C6 C7 167.5(6) . .
C3 Fe1 C6 C7 -49.2(7) . .
C5 Fe1 C6 C7 -160.8(3) . .
C1 Fe1 C6 C7 -119.6(3) . .
C9 Fe1 C6 C7 81.2(3) . .
C2 Fe1 C6 C7 -79.4(4) . .
C8 Fe1 C6 C7 37.3(3) . .
C10 Fe1 C6 C7 119.4(4) . .
C4 Fe1 C6 C10 48.1(7) . .
C3 Fe1 C6 C10 -168.6(6) . .
C5 Fe1 C6 C10 79.8(4) . .
C1 Fe1 C6 C10 121.0(3) . .
C9 Fe1 C6 C10 -38.2(3) . .
C2 Fe1 C6 C10 161.2(3) . .
C8 Fe1 C6 C10 -82.1(3) . .
C7 Fe1 C6 C10 -119.4(4) . .
C10 C6 C7 C8 0.0(5) . .
Fe1 C6 C7 C8 -59.0(3) . .
C10 C6 C7 Fe1 59.1(3) . .
C4 Fe1 C7 C8 -48.0(7) . .
C3 Fe1 C7 C8 -80.1(4) . .
C5 Fe1 C7 C8 167.2(5) . .
C1 Fe1 C7 C8 -161.3(3) . .
C9 Fe1 C7 C8 37.5(3) . .
C2 Fe1 C7 C8 -121.1(3) . .
C6 Fe1 C7 C8 119.7(4) . .
C10 Fe1 C7 C8 81.7(3) . .
C4 Fe1 C7 C6 -167.7(6) . .
C3 Fe1 C7 C6 160.2(4) . .
C5 Fe1 C7 C6 47.5(7) . .
C1 Fe1 C7 C6 79.0(4) . .
C9 Fe1 C7 C6 -82.3(3) . .
C2 Fe1 C7 C6 119.2(3) . .
C8 Fe1 C7 C6 -119.7(4) . .
C10 Fe1 C7 C6 -38.0(3) . .
C6 C7 C8 C9 0.1(5) . .
Fe1 C7 C8 C9 -59.0(3) . .
C6 C7 C8 Fe1 59.1(3) . .
C4 Fe1 C8 C7 161.4(4) . .
C3 Fe1 C8 C7 119.3(4) . .
C5 Fe1 C8 C7 -165.5(6) . .
C1 Fe1 C8 C7 46.2(7) . .
C9 Fe1 C8 C7 -119.8(4) . .
C2 Fe1 C8 C7 77.8(4) . .
C6 Fe1 C8 C7 -37.4(3) . .
C10 Fe1 C8 C7 -81.8(3) . .
C4 Fe1 C8 C9 -78.8(4) . .
C3 Fe1 C8 C9 -120.9(4) . .
C5 Fe1 C8 C9 -45.7(8) . .
C1 Fe1 C8 C9 166.0(6) . .
C2 Fe1 C8 C9 -162.4(3) . .
C7 Fe1 C8 C9 119.8(4) . .
C6 Fe1 C8 C9 82.4(3) . .
C10 Fe1 C8 C9 38.0(3) . .
C7 C8 C9 C10 -0.2(5) . .
Fe1 C8 C9 C10 -59.5(3) . .
C7 C8 C9 Fe1 59.3(3) . .
C4 Fe1 C9 C8 120.7(4) . .
C3 Fe1 C9 C8 78.9(4) . .
C5 Fe1 C9 C8 163.2(3) . .
C1 Fe1 C9 C8 -164.6(6) . .
C2 Fe1 C9 C8 46.1(8) . .
C7 Fe1 C9 C8 -37.2(3) . .
C6 Fe1 C9 C8 -80.9(3) . .
C10 Fe1 C9 C8 -119.2(4) . .
C4 Fe1 C9 C10 -120.1(4) . .
C3 Fe1 C9 C10 -162.0(3) . .
C5 Fe1 C9 C10 -77.6(4) . .
C1 Fe1 C9 C10 -45.4(8) . .
C2 Fe1 C9 C10 165.3(6) . .
C8 Fe1 C9 C10 119.2(4) . .
C7 Fe1 C9 C10 81.9(3) . .
C6 Fe1 C9 C10 38.3(3) . .
C8 C9 C10 C6 0.2(5) . .
Fe1 C9 C10 C6 -59.2(3) . .
C8 C9 C10 C13 -178.5(4) . .
Fe1 C9 C10 C13 122.0(4) . .
C8 C9 C10 Fe1 59.5(3) . .
C7 C6 C10 C9 -0.2(5) . .
Fe1 C6 C10 C9 59.0(3) . .
C7 C6 C10 C13 178.6(4) . .
Fe1 C6 C10 C13 -122.2(4) . .
C7 C6 C10 Fe1 -59.2(3) . .
C4 Fe1 C10 C9 79.5(4) . .
C3 Fe1 C10 C9 48.7(8) . .
C5 Fe1 C10 C9 121.9(3) . .
C1 Fe1 C10 C9 163.1(3) . .
C2 Fe1 C10 C9 -166.0(6) . .
C8 Fe1 C10 C9 -37.7(3) . .
C7 Fe1 C10 C9 -81.2(3) . .
C6 Fe1 C10 C9 -118.7(4) . .
C4 Fe1 C10 C6 -161.8(4) . .
C3 Fe1 C10 C6 167.4(7) . .
C5 Fe1 C10 C6 -119.4(3) . .
C1 Fe1 C10 C6 -78.2(3) . .
C9 Fe1 C10 C6 118.7(4) . .
C2 Fe1 C10 C6 -47.4(7) . .
C8 Fe1 C10 C6 81.0(3) . .
C7 Fe1 C10 C6 37.4(3) . .
C4 Fe1 C10 C13 -41.5(5) . .
C3 Fe1 C10 C13 -72.3(8) . .
C5 Fe1 C10 C13 0.9(5) . .
C1 Fe1 C10 C13 42.1(5) . .
C9 Fe1 C10 C13 -121.0(5) . .
C2 Fe1 C10 C13 72.9(7) . .
C8 Fe1 C10 C13 -158.7(4) . .
C7 Fe1 C10 C13 157.7(4) . .
C6 Fe1 C10 C13 120.3(5) . .
C16 C11 C12 C13 0.4(8) . .
Cl1 C11 C12 C13 178.6(4) . .
C11 C12 C13 C14 -1.0(8) . .
C11 C12 C13 C10 175.2(5) . .
C9 C10 C13 C12 -9.9(7) . .
C6 C10 C13 C12 171.5(5) . .
Fe1 C10 C13 C12 80.9(5) . .
C9 C10 C13 C14 166.2(5) . .
C6 C10 C13 C14 -12.4(7) . .
Fe1 C10 C13 C14 -103.1(5) . .
C12 C13 C14 C15 -0.2(7) . .
C10 C13 C14 C15 -176.4(5) . .
C13 C14 C15 C16 2.1(8) . .
C14 C15 C16 C11 -2.6(8) . .
C14 C15 C16 C17 174.1(5) . .
C12 C11 C16 C15 1.3(8) . .
Cl1 C11 C16 C15 -176.7(4) . .
C12 C11 C16 C17 -175.1(5) . .
Cl1 C11 C16 C17 6.9(7) . .
Zn1 O2 C17 O1 31.2(8) . .
Zn1 O2 C17 C16 -146.0(4) . .
C15 C16 C17 O1 -143.7(5) . .
C11 C16 C17 O1 32.7(8) . .
C15 C16 C17 O2 33.7(7) . .
C11 C16 C17 O2 -149.9(5) . .
